data_7211265
loop_
_publ_author_name
'Kelemu, Solomon W.'
'Steel, Peter J.'

_publ_section_title
;
 Highly pyramidalised heteroaromatic nitrogens in discrete multinuclear
 silver(i) complexes assembled from bis- and tris-(diallylamino)azines
;
_journal_issue 44
_journal_name_full CrystEngComm
_journal_page_first 9072
_journal_paper_doi 10.1039/c3ce41708e
_journal_volume 15
_journal_year 2013
_chemical_formula_sum 'C18 H28 Ag2 Cl3 N5 O10'
_chemical_formula_weight 796.54
_chemical_name_systematic
; 
 ? 
;
_space_group_IT_number 2
_symmetry_cell_setting triclinic
_symmetry_space_group_name_Hall '-P 1'
_symmetry_space_group_name_H-M 'P -1'
_atom_sites_solution_hydrogens geom
_atom_sites_solution_primary direct
_atom_sites_solution_secondary difmap
_audit_creation_method SHELXL-97
_cell_angle_alpha 65.317(2)
_cell_angle_beta 70.029(2)
_cell_angle_gamma 76.155(2)
_cell_formula_units_Z 2
_cell_length_a 10.9576(4)
_cell_length_b 12.0044(4)
_cell_length_c 12.1220(4)
_cell_measurement_reflns_used 9964
_cell_measurement_temperature 114(2)
_cell_measurement_theta_max 26.81
_cell_measurement_theta_min 2.36
_cell_volume 1352.96(8)
_computing_cell_refinement 'Bruker SAINT'
_computing_data_collection 'Bruker APEX2'
_computing_data_reduction 'Bruker SAINT'
_computing_molecular_graphics 'Bruker SHELXTL'
_computing_publication_material 'Bruker SHELXTL'
_computing_structure_refinement 'SHELXL-97 (Sheldrick, 2008)'
_computing_structure_solution 'SHELXS-97 (Sheldrick, 2008)'
_diffrn_ambient_temperature 114(2)
_diffrn_measured_fraction_theta_full 0.998
_diffrn_measured_fraction_theta_max 0.998
_diffrn_radiation_monochromator graphite
_diffrn_radiation_source 'fine-focus sealed tube'
_diffrn_radiation_type MoK\a
_diffrn_radiation_wavelength 0.71073
_diffrn_reflns_av_R_equivalents 0.0474
_diffrn_reflns_av_sigmaI/netI 0.0332
_diffrn_reflns_limit_h_max 13
_diffrn_reflns_limit_h_min -13
_diffrn_reflns_limit_k_max 14
_diffrn_reflns_limit_k_min -14
_diffrn_reflns_limit_l_max 14
_diffrn_reflns_limit_l_min -14
_diffrn_reflns_number 25396
_diffrn_reflns_theta_full 25.05
_diffrn_reflns_theta_max 25.05
_diffrn_reflns_theta_min 2.58
_exptl_absorpt_coefficient_mu 1.804
_exptl_absorpt_correction_T_max 0.7143
_exptl_absorpt_correction_T_min 0.4974
_exptl_absorpt_correction_type multi-scan
_exptl_absorpt_process_details SADABS
_exptl_crystal_colour color-less
_exptl_crystal_density_diffrn 1.955
_exptl_crystal_density_method 'not measured'
_exptl_crystal_description plate
_exptl_crystal_F_000 792
_exptl_crystal_size_max 0.45
_exptl_crystal_size_mid 0.26
_exptl_crystal_size_min 0.20
_refine_diff_density_max 1.203
_refine_diff_density_min -0.895
_refine_diff_density_rms 0.097
_refine_ls_extinction_method none
_refine_ls_goodness_of_fit_ref 1.054
_refine_ls_hydrogen_treatment mixed
_refine_ls_matrix_type full
_refine_ls_number_parameters 350
_refine_ls_number_reflns 4793
_refine_ls_number_restraints 2
_refine_ls_restrained_S_all 1.054
_refine_ls_R_factor_all 0.0408
_refine_ls_R_factor_gt 0.0313
_refine_ls_shift/su_max 0.001
_refine_ls_shift/su_mean 0.000
_refine_ls_structure_factor_coef Fsqd
_refine_ls_weighting_details 'calc w=1/[\s^2^(Fo^2^)+(0.0457P)^2^+0.4148P] where P=(Fo^2^+2Fc^2^)/3'
_refine_ls_weighting_scheme calc
_refine_ls_wR_factor_gt 0.0786
_refine_ls_wR_factor_ref 0.0818
_reflns_number_gt 3951
_reflns_number_total 4793
_reflns_threshold_expression >2sigma(I)
_cod_data_source_file c3ce41708e.txt
_cod_data_source_block complex4
_cod_depositor_comments
;
The following automatic conversions were performed:

'_symmetry_cell_setting' value 'Triclinic' changed to 'triclinic'
according to /home/saulius/struct/CIF-dictionaries/cif_core.dic
dictionary named 'cif_core.dic' version 2.4.2 from 2011-04-26.

Automatic conversion script
Id: cif_fix_values 1891 2012-01-12 08:04:46Z andrius 
;
_cod_original_sg_symbol_H-M P-1
_cod_database_code 7211265

loop_
_symmetry_equiv_pos_as_xyz
'x, y, z'
'-x, -y, -z'

loop_
_atom_site_label
_atom_site_type_symbol
_atom_site_fract_x
_atom_site_fract_y
_atom_site_fract_z
_atom_site_U_iso_or_equiv
_atom_site_adp_type
_atom_site_occupancy
_atom_site_symmetry_multiplicity
_atom_site_calc_flag
_atom_site_refinement_flags
Ag1 Ag 0.48940(3) 0.28725(2) 0.71799(3) 0.02744(10) Uani 1 1 d .
Ag2 Ag 0.09483(3) 0.77083(3) 0.81160(3) 0.03352(11) Uani 1 1 d .
O9 O -0.0284(4) 0.6480(3) 0.7958(4) 0.0538(9) Uani 1 1 d D
H9A H -0.076(4) 0.705(3) 0.756(5) 0.065 Uiso 1 1 d D
H9B H -0.003(9) 0.603(7) 0.752(7) 0.16(4) Uiso 1 1 d D
C1 C 0.3415(3) 0.5357(3) 0.5579(3) 0.0168(7) Uani 1 1 d .
Cl1 Cl 0.35274(9) 0.44352(7) 0.47606(8) 0.0226(2) Uani 1 1 d .
N1 N 0.3362(3) 0.6553(2) 0.4917(3) 0.0187(6) Uani 1 1 d .
C2 C 0.3225(3) 0.7234(3) 0.5629(3) 0.0195(8) Uani 1 1 d .
N2 N 0.3119(3) 0.6761(2) 0.6874(3) 0.0195(6) Uani 1 1 d .
N4 N 0.3169(3) 0.8469(2) 0.5051(3) 0.0199(6) Uani 1 1 d .
C4 C 0.3150(4) 0.9226(3) 0.5728(4) 0.0279(9) Uani 1 1 d .
H4A H 0.3593 0.9966 0.5124 0.033 Uiso 1 1 calc R
H4B H 0.3652 0.8754 0.6356 0.033 Uiso 1 1 calc R
C5 C 0.1805(5) 0.9631(3) 0.6392(4) 0.0355(10) Uani 1 1 d .
H5 H 0.1737 1.0031 0.6945 0.043 Uiso 1 1 calc R
C6 C 0.0687(5) 0.9482(4) 0.6279(4) 0.0423(12) Uani 1 1 d .
H6A H 0.0708 0.9087 0.5737 0.051 Uiso 1 1 calc R
H6B H -0.0127 0.9771 0.6741 0.051 Uiso 1 1 calc R
C7 C 0.3120(4) 0.9080(3) 0.3734(3) 0.0240(8) Uani 1 1 d .
H7A H 0.2639 0.9914 0.3614 0.029 Uiso 1 1 calc R
H7B H 0.2624 0.8607 0.3565 0.029 Uiso 1 1 calc R
C8 C 0.4438(4) 0.9198(3) 0.2791(3) 0.0233(8) Uani 1 1 d .
H8 H 0.4461 0.9550 0.1923 0.028 Uiso 1 1 calc R
C9 C 0.5584(4) 0.8849(3) 0.3071(4) 0.0262(9) Uani 1 1 d .
H9C H 0.5605 0.8493 0.3928 0.031 Uiso 1 1 calc R
H9D H 0.6378 0.8958 0.2413 0.031 Uiso 1 1 calc R
C3 C 0.3242(3) 0.5519(3) 0.7404(3) 0.0173(7) Uani 1 1 d .
N3 N 0.3418(3) 0.4748(2) 0.6780(3) 0.0183(6) Uani 1 1 d .
N5 N 0.3185(3) 0.5010(2) 0.8636(3) 0.0218(7) Uani 1 1 d .
C10 C 0.3077(4) 0.3689(3) 0.9359(3) 0.0250(8) Uani 1 1 d .
H10A H 0.2538 0.3411 0.9034 0.030 Uiso 1 1 calc R
H10B H 0.2614 0.3571 1.0252 0.030 Uiso 1 1 calc R
C11 C 0.4359(4) 0.2896(3) 0.9307(3) 0.0272(9) Uani 1 1 d .
H11 H 0.4334 0.2032 0.9740 0.033 Uiso 1 1 calc R
C12 C 0.5532(4) 0.3291(3) 0.8708(4) 0.0287(9) Uani 1 1 d .
H12A H 0.5605 0.4148 0.8261 0.034 Uiso 1 1 calc R
H12B H 0.6297 0.2716 0.8726 0.034 Uiso 1 1 calc R
C13 C 0.3214(4) 0.5770(3) 0.9309(3) 0.0274(9) Uani 1 1 d .
H13A H 0.3789 0.6422 0.8723 0.033 Uiso 1 1 calc R
H13B H 0.3610 0.5246 1.0010 0.033 Uiso 1 1 calc R
C14 C 0.1910(4) 0.6370(4) 0.9838(3) 0.0330(10) Uani 1 1 d .
H14 H 0.1183 0.5907 1.0227 0.040 Uiso 1 1 calc R
C15 C 0.1728(5) 0.7531(4) 0.9785(4) 0.0463(12) Uani 1 1 d .
H15A H 0.2442 0.8009 0.9400 0.056 Uiso 1 1 calc R
H15B H 0.0883 0.7878 1.0133 0.056 Uiso 1 1 calc R
Cl3 Cl 0.65582(10) 0.74190(8) -0.29632(9) 0.0298(2) Uani 1 1 d .
O5 O 0.7726(4) 0.7855(3) -0.3155(5) 0.0976(18) Uani 1 1 d .
O6 O 0.6604(4) 0.6119(2) -0.2280(3) 0.0488(9) Uani 1 1 d .
O7 O 0.5514(5) 0.8034(3) -0.2266(4) 0.0818(14) Uani 1 1 d .
O8 O 0.6319(4) 0.7713(3) -0.4126(3) 0.0658(11) Uani 1 1 d .
Cl2 Cl 0.20009(10) 1.02408(8) 0.05853(9) 0.0312(2) Uani 1 1 d .
O1 O 0.1641(4) 1.1280(3) 0.0951(4) 0.0859(16) Uani 1 1 d .
O2 O 0.1516(4) 1.0416(4) -0.0439(4) 0.0791(13) Uani 1 1 d .
O3 O 0.3392(3) 1.0044(3) 0.0167(3) 0.0544(9) Uani 1 1 d .
O4 O 0.1532(4) 0.9177(3) 0.1641(3) 0.0564(9) Uani 1 1 d .
C16 C -0.0988(7) 0.4029(7) 0.6610(7) 0.091(2) Uani 1 1 d .
H16A H -0.1409 0.4844 0.6619 0.137 Uiso 1 1 calc R
H16B H -0.1571 0.3403 0.7217 0.137 Uiso 1 1 calc R
H16C H -0.0803 0.4023 0.5762 0.137 Uiso 1 1 calc R
C17 C 0.0230(5) 0.3754(4) 0.6956(5) 0.0479(12) Uani 1 1 d .
O10 O 0.0543(4) 0.4461(4) 0.7297(5) 0.0824(14) Uani 1 1 d .
C18 C 0.1010(5) 0.2585(5) 0.6991(6) 0.0649(16) Uani 1 1 d .
H18A H 0.1801 0.2527 0.7226 0.097 Uiso 1 1 calc R
H18B H 0.1255 0.2531 0.6157 0.097 Uiso 1 1 calc R
H18C H 0.0501 0.1907 0.7615 0.097 Uiso 1 1 calc R

loop_
_atom_site_aniso_label
_atom_site_aniso_U_11
_atom_site_aniso_U_22
_atom_site_aniso_U_33
_atom_site_aniso_U_23
_atom_site_aniso_U_13
_atom_site_aniso_U_12
Ag1 0.0417(2) 0.01808(15) 0.02064(16) -0.00788(11) -0.00956(13) 0.00292(12)
Ag2 0.0340(2) 0.03491(18) 0.03033(18) -0.01583(14) -0.00772(14) 0.00401(14)
O9 0.044(2) 0.047(2) 0.080(3) -0.029(2) -0.0268(19) 0.0036(17)
C1 0.0151(18) 0.0192(17) 0.0195(18) -0.0102(14) -0.0056(14) -0.0008(14)
Cl1 0.0309(5) 0.0195(4) 0.0225(4) -0.0100(3) -0.0102(4) -0.0034(4)
N1 0.0229(17) 0.0147(14) 0.0189(15) -0.0066(12) -0.0059(12) -0.0017(12)
C2 0.0164(19) 0.0188(17) 0.0197(18) -0.0053(15) -0.0040(14) 0.0000(14)
N2 0.0233(17) 0.0156(14) 0.0179(15) -0.0052(12) -0.0052(12) -0.0016(12)
N4 0.0260(18) 0.0138(14) 0.0187(15) -0.0058(12) -0.0071(12) 0.0008(12)
C4 0.038(2) 0.0175(17) 0.028(2) -0.0086(16) -0.0100(17) -0.0011(17)
C5 0.052(3) 0.0194(19) 0.028(2) -0.0109(17) -0.0084(19) 0.0082(19)
C6 0.040(3) 0.042(2) 0.029(2) -0.011(2) -0.008(2) 0.017(2)
C7 0.035(2) 0.0132(16) 0.0209(19) -0.0017(14) -0.0127(16) 0.0014(15)
C8 0.035(2) 0.0117(16) 0.0210(19) -0.0048(14) -0.0099(16) 0.0017(15)
C9 0.032(2) 0.0217(18) 0.026(2) -0.0100(16) -0.0057(17) -0.0056(17)
C3 0.0159(19) 0.0192(17) 0.0171(17) -0.0068(14) -0.0038(14) -0.0031(14)
N3 0.0208(16) 0.0158(14) 0.0186(15) -0.0065(12) -0.0049(12) -0.0029(12)
N5 0.0321(19) 0.0146(14) 0.0150(15) -0.0042(12) -0.0050(13) -0.0006(13)
C10 0.035(2) 0.0186(17) 0.0145(18) -0.0024(14) -0.0016(15) -0.0062(16)
C11 0.045(3) 0.0184(17) 0.0186(19) -0.0048(15) -0.0126(17) -0.0026(17)
C12 0.037(3) 0.0243(19) 0.029(2) -0.0089(17) -0.0206(18) 0.0040(18)
C13 0.041(3) 0.0239(18) 0.0190(19) -0.0076(15) -0.0115(17) -0.0026(17)
C14 0.045(3) 0.035(2) 0.0188(19) -0.0133(17) -0.0072(17) -0.0010(19)
C15 0.070(4) 0.038(2) 0.032(2) -0.020(2) -0.019(2) 0.009(2)
Cl3 0.0483(6) 0.0187(4) 0.0274(5) -0.0057(4) -0.0181(4) -0.0063(4)
O5 0.078(3) 0.0347(19) 0.188(5) -0.003(2) -0.092(3) -0.0111(19)
O6 0.081(3) 0.0186(14) 0.0419(18) -0.0002(13) -0.0233(17) -0.0078(15)
O7 0.113(4) 0.054(2) 0.069(3) -0.039(2) 0.004(2) -0.004(2)
O8 0.131(4) 0.0406(18) 0.0396(19) -0.0071(16) -0.045(2) -0.016(2)
Cl2 0.0295(6) 0.0278(5) 0.0336(5) -0.0094(4) -0.0064(4) -0.0056(4)
O1 0.079(3) 0.049(2) 0.108(3) -0.053(2) 0.046(2) -0.033(2)
O2 0.074(3) 0.098(3) 0.064(3) -0.006(2) -0.042(2) -0.019(2)
O3 0.036(2) 0.066(2) 0.058(2) -0.0284(18) -0.0051(16) -0.0023(17)
O4 0.075(3) 0.0430(18) 0.0425(19) -0.0069(15) -0.0004(17) -0.0310(18)
C16 0.075(5) 0.099(5) 0.106(6) -0.036(4) -0.052(4) 0.015(4)
C17 0.027(3) 0.046(3) 0.061(3) -0.017(2) -0.002(2) -0.007(2)
O10 0.051(3) 0.078(3) 0.139(4) -0.075(3) -0.002(2) -0.016(2)
C18 0.047(3) 0.044(3) 0.090(4) -0.022(3) -0.008(3) -0.004(2)

loop_
_atom_type_symbol
_atom_type_description
_atom_type_scat_dispersion_real
_atom_type_scat_dispersion_imag
_atom_type_scat_source
C C 0.0033 0.0016 'International Tables Vol C Tables 4.2.6.8 and 6.1.1.4'
H H 0.0000 0.0000 'International Tables Vol C Tables 4.2.6.8 and 6.1.1.4'
N N 0.0061 0.0033 'International Tables Vol C Tables 4.2.6.8 and 6.1.1.4'
O O 0.0106 0.0060 'International Tables Vol C Tables 4.2.6.8 and 6.1.1.4'
Cl Cl 0.1484 0.1585 'International Tables Vol C Tables 4.2.6.8 and 6.1.1.4'
Ag Ag -0.8971 1.1015 'International Tables Vol C Tables 4.2.6.8 and 6.1.1.4'

loop_
_geom_angle_atom_site_label_1
_geom_angle_atom_site_label_2
_geom_angle_atom_site_label_3
_geom_angle
_geom_angle_site_symmetry_1
_geom_angle_site_symmetry_3
C8 Ag1 C9 32.27(13) 2_666 2_666
C8 Ag1 N3 150.53(12) 2_666 .
C9 Ag1 N3 118.36(11) 2_666 .
C8 Ag1 C12 114.50(13) 2_666 .
C9 Ag1 C12 138.92(12) 2_666 .
N3 Ag1 C12 92.08(11) . .
C8 Ag1 C11 110.79(12) 2_666 .
C9 Ag1 C11 119.21(13) 2_666 .
N3 Ag1 C11 84.88(11) . .
C12 Ag1 C11 31.49(13) . .
C8 Ag1 N1 84.20(11) 2_666 2_666
C9 Ag1 N1 93.03(11) 2_666 2_666
N3 Ag1 N1 99.29(9) . 2_666
C12 Ag1 N1 109.53(12) . 2_666
C11 Ag1 N1 140.97(12) . 2_666
O9 Ag2 C15 131.97(15) . .
O9 Ag2 C6 96.86(16) . .
C15 Ag2 C6 129.39(16) . .
O9 Ag2 C14 105.31(14) . .
C15 Ag2 C14 32.28(14) . .
C6 Ag2 C14 156.90(17) . .
O9 Ag2 C5 125.14(14) . .
C15 Ag2 C5 102.89(16) . .
C6 Ag2 C5 31.63(15) . .
C14 Ag2 C5 125.42(16) . .
O9 Ag2 N2 91.49(12) . .
C15 Ag2 N2 96.94(14) . .
C6 Ag2 N2 93.65(12) . .
C14 Ag2 N2 79.55(11) . .
C5 Ag2 N2 79.71(11) . .
Ag2 O9 H9A 98(4) . .
Ag2 O9 H9B 127(7) . .
H9A O9 H9B 101(7) . .
N1 C1 N3 129.6(3) . .
N1 C1 Cl1 115.5(2) . .
N3 C1 Cl1 114.9(2) . .
C1 N1 C2 112.6(3) . .
C1 N1 Ag1 113.5(2) . 2_666
C2 N1 Ag1 115.4(2) . 2_666
N2 C2 N4 117.3(3) . .
N2 C2 N1 124.8(3) . .
N4 C2 N1 117.9(3) . .
C2 N2 C3 115.4(3) . .
C2 N2 Ag2 111.0(2) . .
C3 N2 Ag2 110.7(2) . .
C2 N4 C4 120.3(3) . .
C2 N4 C7 121.2(3) . .
C4 N4 C7 118.5(3) . .
N4 C4 C5 113.5(3) . .
N4 C4 H4A 108.9 . .
C5 C4 H4A 108.9 . .
N4 C4 H4B 108.9 . .
C5 C4 H4B 108.9 . .
H4A C4 H4B 107.7 . .
C6 C5 C4 125.9(4) . .
C6 C5 Ag2 70.1(2) . .
C4 C5 Ag2 105.3(2) . .
C6 C5 H5 117.0 . .
C4 C5 H5 117.0 . .
Ag2 C5 H5 94.8 . .
C5 C6 Ag2 78.3(2) . .
C5 C6 H6A 120.0 . .
Ag2 C6 H6A 100.0 . .
C5 C6 H6B 120.0 . .
Ag2 C6 H6B 91.7 . .
H6A C6 H6B 120.0 . .
N4 C7 C8 113.9(3) . .
N4 C7 H7A 108.8 . .
C8 C7 H7A 108.8 . .
N4 C7 H7B 108.8 . .
C8 C7 H7B 108.8 . .
H7A C7 H7B 107.7 . .
C9 C8 C7 125.4(3) . .
C9 C8 Ag1 73.9(2) . 2_666
C7 C8 Ag1 102.0(2) . 2_666
C9 C8 H8 117.3 . .
C7 C8 H8 117.3 . .
Ag1 C8 H8 94.4 2_666 .
C8 C9 Ag1 73.9(2) . 2_666
C8 C9 H9C 120.0 . .
Ag1 C9 H9C 100.9 2_666 .
C8 C9 H9D 120.0 . .
Ag1 C9 H9D 95.1 2_666 .
H9C C9 H9D 120.0 . .
N5 C3 N2 117.2(3) . .
N5 C3 N3 118.1(3) . .
N2 C3 N3 124.8(3) . .
C1 N3 C3 112.6(3) . .
C1 N3 Ag1 115.1(2) . .
C3 N3 Ag1 121.2(2) . .
C3 N5 C13 120.6(3) . .
C3 N5 C10 121.6(3) . .
C13 N5 C10 117.8(3) . .
N5 C10 C11 114.2(3) . .
N5 C10 H10A 108.7 . .
C11 C10 H10A 108.7 . .
N5 C10 H10B 108.7 . .
C11 C10 H10B 108.7 . .
H10A C10 H10B 107.6 . .
C12 C11 C10 125.9(3) . .
C12 C11 Ag1 74.2(2) . .
C10 C11 Ag1 100.2(2) . .
C12 C11 H11 117.0 . .
C10 C11 H11 117.0 . .
Ag1 C11 H11 96.1 . .
C11 C12 Ag1 74.4(2) . .
C11 C12 H12A 120.0 . .
Ag1 C12 H12A 98.8 . .
C11 C12 H12B 120.0 . .
Ag1 C12 H12B 96.7 . .
H12A C12 H12B 120.0 . .
N5 C13 C14 115.0(3) . .
N5 C13 H13A 108.5 . .
C14 C13 H13A 108.5 . .
N5 C13 H13B 108.5 . .
C14 C13 H13B 108.5 . .
H13A C13 H13B 107.5 . .
C15 C14 C13 122.6(4) . .
C15 C14 Ag2 71.0(2) . .
C13 C14 Ag2 108.9(2) . .
C15 C14 H14 118.7 . .
C13 C14 H14 118.7 . .
Ag2 C14 H14 90.1 . .
C14 C15 Ag2 76.8(3) . .
C14 C15 H15A 120.0 . .
Ag2 C15 H15A 105.8 . .
C14 C15 H15B 120.0 . .
Ag2 C15 H15B 87.5 . .
H15A C15 H15B 120.0 . .
O8 Cl3 O5 110.3(3) . .
O8 Cl3 O7 107.7(3) . .
O5 Cl3 O7 108.0(3) . .
O8 Cl3 O6 110.07(19) . .
O5 Cl3 O6 111.2(2) . .
O7 Cl3 O6 109.5(2) . .
O1 Cl2 O4 109.5(2) . .
O1 Cl2 O3 108.8(2) . .
O4 Cl2 O3 109.2(2) . .
O1 Cl2 O2 112.5(3) . .
O4 Cl2 O2 109.7(2) . .
O3 Cl2 O2 107.1(2) . .
C17 C16 H16A 109.5 . .
C17 C16 H16B 109.5 . .
H16A C16 H16B 109.5 . .
C17 C16 H16C 109.5 . .
H16A C16 H16C 109.5 . .
H16B C16 H16C 109.5 . .
O10 C17 C18 120.9(5) . .
O10 C17 C16 120.8(5) . .
C18 C17 C16 118.1(5) . .
C17 C18 H18A 109.5 . .
C17 C18 H18B 109.5 . .
H18A C18 H18B 109.5 . .
C17 C18 H18C 109.5 . .
H18A C18 H18C 109.5 . .
H18B C18 H18C 109.5 . .

loop_
_geom_bond_atom_site_label_1
_geom_bond_atom_site_label_2
_geom_bond_distance
_geom_bond_site_symmetry_2
Ag1 C8 2.406(3) 2_666
Ag1 C9 2.406(4) 2_666
Ag1 N3 2.409(3) .
Ag1 C12 2.449(4) .
Ag1 C11 2.452(4) .
Ag1 N1 2.537(3) 2_666
Ag2 O9 2.323(4) .
Ag2 C15 2.367(4) .
Ag2 C6 2.399(4) .
Ag2 C14 2.438(4) .
Ag2 C5 2.499(4) .
Ag2 N2 2.628(3) .
O9 H9A 0.840(10) .
O9 H9B 0.844(10) .
C1 N1 1.319(4) .
C1 N3 1.330(4) .
C1 Cl1 1.729(3) .
N1 C2 1.370(4) .
N1 Ag1 2.537(3) 2_666
C2 N2 1.345(4) .
C2 N4 1.345(4) .
N2 C3 1.348(4) .
N4 C4 1.450(5) .
N4 C7 1.467(4) .
C4 C5 1.493(6) .
C4 H4A 0.9900 .
C4 H4B 0.9900 .
C5 C6 1.338(6) .
C5 H5 0.9500 .
C6 H6A 0.9500 .
C6 H6B 0.9500 .
C7 C8 1.498(5) .
C7 H7A 0.9900 .
C7 H7B 0.9900 .
C8 C9 1.337(5) .
C8 Ag1 2.406(3) 2_666
C8 H8 0.9500 .
C9 Ag1 2.406(4) 2_666
C9 H9C 0.9500 .
C9 H9D 0.9500 .
C3 N5 1.342(4) .
C3 N3 1.365(4) .
N5 C13 1.466(5) .
N5 C10 1.468(4) .
C10 C11 1.494(5) .
C10 H10A 0.9900 .
C10 H10B 0.9900 .
C11 C12 1.330(6) .
C11 H11 0.9500 .
C12 H12A 0.9500 .
C12 H12B 0.9500 .
C13 C14 1.496(6) .
C13 H13A 0.9900 .
C13 H13B 0.9900 .
C14 C15 1.337(6) .
C14 H14 0.9500 .
C15 H15A 0.9500 .
C15 H15B 0.9500 .
Cl3 O8 1.404(3) .
Cl3 O5 1.407(4) .
Cl3 O7 1.423(4) .
Cl3 O6 1.427(3) .
Cl2 O1 1.420(3) .
Cl2 O4 1.425(3) .
Cl2 O3 1.427(3) .
Cl2 O2 1.431(4) .
C16 C17 1.456(8) .
C16 H16A 0.9800 .
C16 H16B 0.9800 .
C16 H16C 0.9800 .
C17 O10 1.240(6) .
C17 C18 1.450(7) .
C18 H18A 0.9800 .
C18 H18B 0.9800 .
C18 H18C 0.9800 .
